data_1546570
loop_
_publ_author_name
'Gunawardana, C. A.'
'Desper, J.'
'Sinha, A. S.'
'&#x00D0;akovi\'c, M.'
'Aaker\"oy, C. B.'

_publ_section_title
;
 Competition and selectivity in supramolecular synthesis: structural
 landscape around 1-(pyridylmethyl)-2,2&#x2032;-biimidazoles
;
_journal_name_full 'Faraday Discuss.'
_journal_paper_doi 10.1039/C7FD00080D
_journal_year 2017
_chemical_formula_moiety 'C12 H11 N5, 0.5(C6 F4 I2)'
_chemical_formula_sum 'C15 H11 F2 I N5'
_chemical_formula_weight 426.19
_space_group_crystal_system triclinic
_space_group_IT_number 2
_space_group_name_Hall '-P 1'
_space_group_name_H-M_alt 'P -1'
_symmetry_space_group_name_Hall '-P 1'
_symmetry_space_group_name_H-M 'P -1'
_atom_sites_solution_hydrogens mixed
_atom_sites_solution_primary direct
_atom_sites_solution_secondary difmap
_audit_update_record
;
2017-02-17 deposited with the CCDC.
2017-04-04 downloaded from the CCDC.
;
_cell_angle_alpha 93.952(13)
_cell_angle_beta 93.442(12)
_cell_angle_gamma 105.938(16)
_cell_formula_units_Z 2
_cell_length_a 5.0691(14)
_cell_length_b 8.055(2)
_cell_length_c 19.750(5)
_cell_measurement_reflns_used 8749
_cell_measurement_temperature 130.(2)
_cell_measurement_theta_max 26.37
_cell_measurement_theta_min 2.64
_cell_volume 771.0(4)
_computing_cell_refinement 'Bruker SAINT'
_computing_data_collection 'Bruker APEX2'
_computing_data_reduction 'Bruker SAINT'
_computing_molecular_graphics 'Bruker SHELXTL'
_computing_publication_material 'Bruker SHELXTL'
_computing_structure_refinement 'SHELXL-2014/7 (Sheldrick, 2014)'
_computing_structure_solution 'SHELXS-97 (Sheldrick 2008)'
_diffrn_ambient_temperature 130.(2)
_diffrn_measured_fraction_theta_full 0.993
_diffrn_measured_fraction_theta_max 0.993
_diffrn_measurement_device_type 'Bruker APEX-II CCD'
_diffrn_measurement_method '\f and \w scans'
_diffrn_radiation_monochromator graphite
_diffrn_radiation_source 'Fine-focus sealed tube'
_diffrn_radiation_type MoK\a
_diffrn_radiation_wavelength 0.71073
_diffrn_reflns_av_R_equivalents 0.0453
_diffrn_reflns_av_unetI/netI 0.0338
_diffrn_reflns_limit_h_max 6
_diffrn_reflns_limit_h_min -6
_diffrn_reflns_limit_k_max 10
_diffrn_reflns_limit_k_min -10
_diffrn_reflns_limit_l_max 24
_diffrn_reflns_limit_l_min -24
_diffrn_reflns_number 16067
_diffrn_reflns_theta_full 26.37
_diffrn_reflns_theta_max 26.37
_diffrn_reflns_theta_min 1.04
_exptl_absorpt_coefficient_mu 2.104
_exptl_absorpt_correction_T_max 0.80
_exptl_absorpt_correction_T_min 0.66
_exptl_absorpt_correction_type multi-scan
_exptl_absorpt_process_details SADABS
_exptl_crystal_colour Red
_exptl_crystal_density_diffrn 1.836
_exptl_crystal_density_method 'not measured'
_exptl_crystal_description Plates
_exptl_crystal_F_000 414
_exptl_crystal_size_max 0.220
_exptl_crystal_size_mid 0.185
_exptl_crystal_size_min 0.110
_refine_diff_density_max 0.661
_refine_diff_density_min -0.512
_refine_ls_extinction_method none
_refine_ls_goodness_of_fit_ref 1.218
_refine_ls_hydrogen_treatment mixed
_refine_ls_matrix_type full
_refine_ls_number_parameters 212
_refine_ls_number_reflns 3140
_refine_ls_number_restraints 0
_refine_ls_restrained_S_all 1.218
_refine_ls_R_factor_all 0.0276
_refine_ls_R_factor_gt 0.0236
_refine_ls_shift/su_max 0.001
_refine_ls_shift/su_mean 0.000
_refine_ls_structure_factor_coef Fsqd
_refine_ls_weighting_details 'w=1/[\s^2^(Fo^2^)+(0.0407P)^2^+0.0281P] where P=(Fo^2^+2Fc^2^)/3'
_refine_ls_weighting_scheme calc
_refine_ls_wR_factor_gt 0.0617
_refine_ls_wR_factor_ref 0.0768
_reflns_number_gt 2891
_reflns_number_total 3140
_reflns_threshold_expression 'I > 2\s(I)'
_cod_data_source_file c7fd00080d2.cif
_cod_data_source_block A1XBD2
_cod_database_code 1546570

loop_
_space_group_symop_operation_xyz
'x, y, z'
'-x, -y, -z'

loop_
_atom_site_type_symbol
_atom_site_label
_atom_site_fract_x
_atom_site_fract_y
_atom_site_fract_z
_atom_site_U_iso_or_equiv
_atom_site_adp_type
_atom_site_calc_flag
_atom_site_refinement_flags_adp
_atom_site_refinement_flags_posn
_atom_site_occupancy
C C1 0.8965(7) 0.9307(4) 0.12428(15) 0.0198(7) Uani d . . 1
N N2 0.9365(6) 0.9396(4) 0.19353(13) 0.0177(6) Uani d . . 1
C C3 1.1895(7) 1.0532(5) 0.21162(17) 0.0225(7) Uani d . . 1
H H3 1.2764 1.085 0.2564 0.027 Uiso calc U R 1
C C4 1.2927(8) 1.1118(5) 0.15304(17) 0.0272(8) Uani d . . 1
H H4 1.4656 1.1943 0.1503 0.033 Uiso calc U R 1
N N5 1.1102(6) 1.0341(4) 0.09839(14) 0.0251(7) Uani d . . 1
C C6 0.6560(8) 0.8200(5) 0.08497(16) 0.0261(8) Uani d . . 1
N N7 0.4498(7) 0.7080(5) 0.10874(16) 0.0447(10) Uani d . . 1
C C8 0.2726(11) 0.6379(8) 0.0532(2) 0.074(2) Uani d . . 1
H H8 0.1011 0.5529 0.0542 0.088 Uiso calc U R 1
C C9 0.3754(10) 0.7065(8) -0.0040(2) 0.070(2) Uani d . . 1
H H9 0.2924 0.6786 -0.0493 0.084 Uiso calc U R 1
H H10 0.731(9) 0.881(6) -0.007(2) 0.035(11) Uiso d . . 1
N N10 0.6202(7) 0.8226(5) 0.01696(15) 0.0349(8) Uani d . . 1
C C11 0.7491(7) 0.8515(4) 0.24136(15) 0.0194(7) Uani d . . 1
H H11A 0.5574 0.8359 0.2227 0.023 Uiso calc U R 1
H H11B 0.7793 0.926 0.2847 0.023 Uiso calc U R 1
C C12 0.7839(7) 0.6766(4) 0.25590(15) 0.0171(7) Uani d . . 1
N N13 0.6460(6) 0.6101(4) 0.30806(13) 0.0197(6) Uani d . . 1
C C14 0.6666(8) 0.4565(5) 0.32492(18) 0.0276(8) Uani d . . 1
H H14 0.5692 0.4076 0.3617 0.033 Uiso calc U R 1
C C15 0.8222(8) 0.3640(5) 0.29176(19) 0.0302(8) Uani d . . 1
H H15 0.8314 0.2549 0.3055 0.036 Uiso calc U R 1
C C16 0.9635(8) 0.4350(5) 0.23814(19) 0.0305(9) Uani d . . 1
H H16 1.0725 0.3754 0.2143 0.037 Uiso calc U R 1
C C17 0.9441(7) 0.5938(5) 0.21963(16) 0.0217(7) Uani d . . 1
H H17 1.0385 0.6451 0.1828 0.026 Uiso calc U R 1
C C18 0.1462(7) 0.9131(4) 0.45820(15) 0.0185(7) Uani d . . 1
C C19 0.0990(7) 1.0653(5) 0.44266(15) 0.0206(7) Uani d . . 1
C C20 0.0440(7) 0.8471(5) 0.51703(16) 0.0218(7) Uani d . . 1
I I21 0.35814(4) 0.78259(3) 0.39475(2) 0.01967(10) Uani d . . 1
F F22 0.1911(5) 1.1361(3) 0.38509(10) 0.0329(5) Uani d . . 1
F F23 0.0832(5) 0.6999(3) 0.53605(10) 0.0363(6) Uani d . . 1

loop_
_atom_site_aniso_label
_atom_site_aniso_U_11
_atom_site_aniso_U_22
_atom_site_aniso_U_33
_atom_site_aniso_U_12
_atom_site_aniso_U_13
_atom_site_aniso_U_23
C1 0.0219(18) 0.0230(18) 0.0163(14) 0.0071(15) 0.0048(13) 0.0083(13)
N2 0.0208(15) 0.0185(15) 0.0160(12) 0.0073(12) 0.0047(11) 0.0061(11)
C3 0.0270(19) 0.0227(19) 0.0181(15) 0.0075(16) -0.0007(14) 0.0031(13)
C4 0.0225(19) 0.030(2) 0.0234(17) -0.0027(16) 0.0017(15) 0.0072(15)
N5 0.0221(16) 0.0311(18) 0.0198(14) 0.0021(13) 0.0023(12) 0.0069(12)
C6 0.0232(19) 0.034(2) 0.0178(15) 0.0007(16) 0.0043(14) 0.0065(14)
N7 0.037(2) 0.056(2) 0.0233(16) -0.0176(18) 0.0073(15) 0.0045(16)
C8 0.053(3) 0.099(5) 0.027(2) -0.050(3) 0.005(2) 0.003(2)
C9 0.046(3) 0.104(5) 0.0199(19) -0.044(3) 0.0002(19) 0.006(2)
N10 0.0243(18) 0.051(2) 0.0171(14) -0.0110(16) 0.0034(13) 0.0069(14)
C11 0.0246(19) 0.0205(18) 0.0168(15) 0.0103(15) 0.0070(13) 0.0053(13)
C12 0.0162(16) 0.0177(17) 0.0155(14) 0.0021(13) 0.0001(12) 0.0013(12)
N13 0.0183(15) 0.0211(16) 0.0191(13) 0.0040(12) 0.0017(11) 0.0049(11)
C14 0.028(2) 0.024(2) 0.0282(18) 0.0010(16) 0.0009(16) 0.0103(15)
C15 0.035(2) 0.0165(19) 0.038(2) 0.0061(16) -0.0046(17) 0.0075(16)
C16 0.034(2) 0.026(2) 0.0344(19) 0.0144(18) 0.0025(17) -0.0007(16)
C17 0.0206(18) 0.0249(19) 0.0205(15) 0.0074(15) 0.0040(14) 0.0016(14)
C18 0.0119(16) 0.0242(19) 0.0159(14) -0.0001(14) 0.0009(12) -0.0012(13)
C19 0.0201(18) 0.0265(19) 0.0122(14) -0.0003(15) 0.0050(13) 0.0056(13)
C20 0.0243(19) 0.0227(19) 0.0182(15) 0.0056(15) 0.0027(14) 0.0041(14)
I21 0.01561(14) 0.02658(15) 0.01531(12) 0.00380(10) 0.00164(8) -0.00014(9)
F22 0.0492(14) 0.0339(13) 0.0211(10) 0.0147(11) 0.0191(10) 0.0139(9)
F23 0.0565(16) 0.0334(13) 0.0288(11) 0.0238(12) 0.0154(11) 0.0137(9)

loop_
_atom_type_symbol
_atom_type_description
_atom_type_scat_dispersion_real
_atom_type_scat_dispersion_imag
_atom_type_scat_source
C C 0.0033 0.0016 'International Tables Vol C Tables 4.2.6.8 and 6.1.1.4'
H H 0.0000 0.0000 'International Tables Vol C Tables 4.2.6.8 and 6.1.1.4'
N N 0.0061 0.0033 'International Tables Vol C Tables 4.2.6.8 and 6.1.1.4'
F F 0.0171 0.0103 'International Tables Vol C Tables 4.2.6.8 and 6.1.1.4'
I I -0.4742 1.8119 'International Tables Vol C Tables 4.2.6.8 and 6.1.1.4'

loop_
_geom_angle_atom_site_label_1
_geom_angle_atom_site_label_2
_geom_angle_atom_site_label_3
_geom_angle_site_symmetry_3
_geom_angle
N5 C1 N2 . 110.9(3)
N5 C1 C6 . 125.0(3)
N2 C1 C6 . 124.1(3)
C1 N2 C3 . 106.9(3)
C1 N2 C11 . 128.4(3)
C3 N2 C11 . 124.8(3)
C4 C3 N2 . 106.6(3)
C4 C3 H3 . 126.7
N2 C3 H3 . 126.7
C3 C4 N5 . 109.9(3)
C3 C4 H4 . 125.1
N5 C4 H4 . 125.1
C1 N5 C4 . 105.7(3)
N7 C6 N10 . 112.0(3)
N7 C6 C1 . 126.3(3)
N10 C6 C1 . 121.7(3)
C6 N7 C8 . 104.8(3)
N7 C8 C9 . 110.5(4)
N7 C8 H8 . 124.7
C9 C8 H8 . 124.7
N10 C9 C8 . 105.8(4)
N10 C9 H9 . 127.1
C8 C9 H9 . 127.1
C6 N10 C9 . 107.0(3)
C6 N10 H10 . 126.(3)
C9 N10 H10 . 127.(3)
N2 C11 C12 . 113.6(3)
N2 C11 H11A . 108.8
C12 C11 H11A . 108.8
N2 C11 H11B . 108.8
C12 C11 H11B . 108.8
H11A C11 H11B . 107.7
N13 C12 C17 . 123.2(3)
N13 C12 C11 . 113.1(3)
C17 C12 C11 . 123.6(3)
C14 N13 C12 . 117.3(3)
C14 N13 I21 . 116.7(2)
C12 N13 I21 . 125.6(2)
N13 C14 C15 . 123.7(3)
N13 C14 H14 . 118.2
C15 C14 H14 . 118.2
C16 C15 C14 . 118.2(3)
C16 C15 H15 . 120.9
C14 C15 H15 . 120.9
C17 C16 C15 . 119.1(3)
C17 C16 H16 . 120.5
C15 C16 H16 . 120.5
C16 C17 C12 . 118.5(3)
C16 C17 H17 . 120.7
C12 C17 H17 . 120.7
C19 C18 C20 . 116.7(3)
C19 C18 I21 . 121.7(2)
C20 C18 I21 . 121.6(3)
F22 C19 C18 . 119.7(3)
F22 C19 C20 2_576 117.3(3)
C18 C19 C20 2_576 122.9(3)
F23 C20 C18 . 120.4(3)
F23 C20 C19 2_576 119.2(3)
C18 C20 C19 2_576 120.3(3)
C18 I21 N13 . 179.26(11)

loop_
_geom_bond_atom_site_label_1
_geom_bond_atom_site_label_2
_geom_bond_site_symmetry_2
_geom_bond_distance
C1 N5 . 1.326(4)
C1 N2 . 1.365(4)
C1 C6 . 1.442(5)
N2 C3 . 1.366(5)
N2 C11 . 1.459(4)
C3 C4 . 1.359(4)
C3 H3 . 0.95
C4 N5 . 1.372(5)
C4 H4 . 0.95
C6 N7 . 1.314(5)
C6 N10 . 1.347(4)
N7 C8 . 1.358(6)
C8 C9 . 1.362(6)
C8 H8 . 0.95
C9 N10 . 1.354(5)
C9 H9 . 0.95
N10 H10 . 0.83(4)
C11 C12 . 1.511(5)
C11 H11A . 0.99
C11 H11B . 0.99
C12 N13 . 1.339(4)
C12 C17 . 1.385(4)
N13 C14 . 1.332(5)
N13 I21 . 2.842(3)
C14 C15 . 1.387(5)
C14 H14 . 0.95
C15 C16 . 1.382(5)
C15 H15 . 0.95
C16 C17 . 1.382(5)
C16 H16 . 0.95
C17 H17 . 0.95
C18 C19 . 1.363(5)
C18 C20 . 1.381(4)
C18 I21 . 2.105(3)
C19 F22 . 1.357(3)
C19 C20 2_576 1.389(5)
C20 F23 . 1.330(4)
C20 C19 2_576 1.389(5)

loop_
_geom_hbond_atom_site_label_D
_geom_hbond_atom_site_label_H
_geom_hbond_atom_site_label_A
_geom_hbond_site_symmetry_A
_geom_hbond_distance_DH
_geom_hbond_distance_HA
_geom_hbond_distance_DA
_geom_hbond_angle_DHA
N10 H10 N5 2_775 0.83(4) 2.10(4) 2.874(4) 156.(4)

loop_
_geom_torsion_atom_site_label_1
_geom_torsion_atom_site_label_2
_geom_torsion_atom_site_label_3
_geom_torsion_atom_site_label_4
_geom_torsion_site_symmetry_4
_geom_torsion
N5 C1 N2 C3 . -0.6(4)
C6 C1 N2 C3 . 178.0(3)
N5 C1 N2 C11 . 177.8(3)
C6 C1 N2 C11 . -3.6(5)
C1 N2 C3 C4 . 1.0(4)
C11 N2 C3 C4 . -177.5(3)
N2 C3 C4 N5 . -1.1(4)
N2 C1 N5 C4 . -0.1(4)
C6 C1 N5 C4 . -178.7(4)
C3 C4 N5 C1 . 0.8(4)
N5 C1 C6 N7 . 175.2(4)
N2 C1 C6 N7 . -3.2(6)
N5 C1 C6 N10 . -5.0(6)
N2 C1 C6 N10 . 176.6(4)
N10 C6 N7 C8 . -0.9(6)
C1 C6 N7 C8 . 178.9(5)
C6 N7 C8 C9 . 0.9(7)
N7 C8 C9 N10 . -0.6(8)
N7 C6 N10 C9 . 0.6(6)
C1 C6 N10 C9 . -179.2(4)
C8 C9 N10 C6 . 0.0(7)
C1 N2 C11 C12 . 90.1(4)
C3 N2 C11 C12 . -91.7(4)
N2 C11 C12 N13 . 169.3(3)
N2 C11 C12 C17 . -10.1(5)
C17 C12 N13 C14 . -0.1(5)
C11 C12 N13 C14 . -179.5(3)
C17 C12 N13 I21 . 173.2(3)
C11 C12 N13 I21 . -6.2(4)
C12 N13 C14 C15 . 0.2(5)
I21 N13 C14 C15 . -173.6(3)
N13 C14 C15 C16 . -0.1(6)
C14 C15 C16 C17 . -0.2(6)
C15 C16 C17 C12 . 0.3(6)
N13 C12 C17 C16 . -0.2(5)
C11 C12 C17 C16 . 179.1(3)
C20 C18 C19 F22 . -179.2(3)
I21 C18 C19 F22 . -0.3(5)
C20 C18 C19 C20 2_576 0.1(6)
I21 C18 C19 C20 2_576 179.0(3)
C19 C18 C20 F23 . -179.5(3)
I21 C18 C20 F23 . 1.6(5)
C19 C18 C20 C19 2_576 -0.1(6)
I21 C18 C20 C19 2_576 -179.0(3)
